data_8103561
loop_
_publ_author_name
'Iglesias, J.E.'
'Zuniga, F.J.'
'Nowacki, W.'

_publ_section_title
;
 Na As S2, a synthetic sulfosalt related to the Na Cl type
;
_journal_name_full
;
Zeitschrift fuer Kristallographie, Kristallgeometrie, Kristallphysik, 
Kristallchemie (145,1977-148,1979)
;
_journal_page_first 43
_journal_page_last 52
_journal_volume 146
_journal_year 1977
_chemical_formula_sum 'As Na S2'
_chemical_name_systematic 'Na As S2'
_space_group_IT_number 14
_symmetry_space_group_name_Hall '-P 2ybc'
_symmetry_space_group_name_H-M 'P 1 21/c 1'
_cell_angle_alpha 90
_cell_angle_beta 92.95
_cell_angle_gamma 90
_cell_formula_units_Z 4
_cell_length_a 5.867
_cell_length_b 11.305
_cell_length_c 5.586
_cell_volume 370.008
_citation_journal_id_ASTM ZKKKAJ
_cod_data_source_file Iglesias_ZKKKAJ_1977_201.cif
_cod_data_source_block As1Na1S2
_cod_original_cell_volume 370.0085
_cod_original_formula_sum 'As1 Na1 S2'
_cod_database_code 8103561

loop_
_symmetry_equiv_pos_as_xyz
x,y,z
-x,y+1/2,-z+1/2
-x,-y,-z
x,-y-1/2,z-1/2

loop_
_atom_site_label
_atom_site_type_symbol
_atom_site_fract_x
_atom_site_fract_y
_atom_site_fract_z
_atom_site_occupancy
_atom_site_U_iso_or_equiv
As1 As+3 0.4612 0.141 0.7786 1 0.0
S1 S-2 0.5235 0.1604 0.3693 1 0.0
Na1 Na+1 0.0094 0.1249 0.269 1 0.0
S2 S-2 0.0906 0.3756 0.275 1 0.0
